data_2221827
loop_
_publ_author_name
'Gowda, B. Thimme'
'Foro, Sabine'
'Terao, Hiromitsu'
'Fuess, Hartmut'

_publ_section_title
;
 <i>N</i>-(2,3-Dimethylphenyl)acetamide
;
_journal_coeditor_code TK2409
_journal_issue 5
_journal_name_full 'Acta Crystallographica Section E'
_journal_page_first o964
_journal_paper_doi 10.1107/S1600536809011891
_journal_volume 65
_journal_year 2009
_chemical_formula_iupac 'C10 H13 N O'
_chemical_formula_moiety 'C10 H13 N O'
_chemical_formula_sum 'C10 H13 N O'
_chemical_formula_weight 163.21
_chemical_name_systematic
;
<i>N</i>-(2,3-Dimethylphenyl)acetamide
;
_space_group_IT_number 14
_symmetry_cell_setting monoclinic
_symmetry_space_group_name_Hall '-P 2yn'
_symmetry_space_group_name_H-M 'P 1 21/n 1'
_atom_sites_solution_hydrogens geom
_atom_sites_solution_primary direct
_atom_sites_solution_secondary difmap
_audit_creation_method SHELXL-97
_cell_angle_alpha 90
_cell_angle_beta 96.230(10)
_cell_angle_gamma 90
_cell_formula_units_Z 4
_cell_length_a 4.7961(5)
_cell_length_b 12.3850(10)
_cell_length_c 15.475(2)
_cell_measurement_reflns_used 2448
_cell_measurement_temperature 299(2)
_cell_measurement_theta_max 27.6
_cell_measurement_theta_min 2.6
_cell_volume 913.78(17)
_computing_cell_refinement
;
CrysAlis RED (Oxford Diffraction, 2007)
;
_computing_data_collection
;
CrysAlis CCD (Oxford Diffraction, 2004)
;
_computing_data_reduction
;
CrysAlis RED (Oxford Diffraction, 2007)
;
_computing_molecular_graphics 'PLATON (Spek, 2009)'
_computing_publication_material 'SHELXL97 (Sheldrick, 2008)'
_computing_structure_refinement 'SHELXL97 (Sheldrick, 2008)'
_computing_structure_solution 'SHELXS97 (Sheldrick, 2008)'
_diffrn_ambient_temperature 299(2)
_diffrn_measured_fraction_theta_full 0.996
_diffrn_measured_fraction_theta_max 0.996
_diffrn_measurement_device_type
;
Oxford Diffraction Xcalibur diffractometer with a Sapphire CCD detector
;
_diffrn_measurement_method
;
Rotation method data acquisition using omega and phi scans.
;
_diffrn_radiation_monochromator graphite
_diffrn_radiation_source 'fine-focus sealed tube'
_diffrn_radiation_type MoK\a
_diffrn_radiation_wavelength 0.71073
_diffrn_reflns_av_R_equivalents 0.035
_diffrn_reflns_av_sigmaI/netI 0.037
_diffrn_reflns_limit_h_max 5
_diffrn_reflns_limit_h_min -3
_diffrn_reflns_limit_k_max 13
_diffrn_reflns_limit_k_min -14
_diffrn_reflns_limit_l_max 18
_diffrn_reflns_limit_l_min -18
_diffrn_reflns_number 5890
_diffrn_reflns_theta_full 25.3
_diffrn_reflns_theta_max 25.3
_diffrn_reflns_theta_min 2.7
_diffrn_standards_decay_% 0
_exptl_absorpt_coefficient_mu 0.077
_exptl_absorpt_correction_T_max 0.993
_exptl_absorpt_correction_T_min 0.967
_exptl_absorpt_correction_type multi-scan
_exptl_absorpt_process_details '(CrysAlis RED; Oxford Diffraction, 2007)'
_exptl_crystal_colour colourless
_exptl_crystal_density_diffrn 1.186
_exptl_crystal_density_method 'not measured'
_exptl_crystal_description needle
_exptl_crystal_F_000 352
_exptl_crystal_size_max 0.45
_exptl_crystal_size_mid 0.08
_exptl_crystal_size_min 0.04
_refine_diff_density_max 0.23
_refine_diff_density_min -0.18
_refine_ls_extinction_method none
_refine_ls_goodness_of_fit_ref 1.26
_refine_ls_hydrogen_treatment mixed
_refine_ls_matrix_type full
_refine_ls_number_parameters 115
_refine_ls_number_reflns 1660
_refine_ls_number_restraints 0
_refine_ls_restrained_S_all 1.26
_refine_ls_R_factor_all 0.123
_refine_ls_R_factor_gt 0.073
_refine_ls_shift/su_max 0.001
_refine_ls_shift/su_mean 0.000
_refine_ls_structure_factor_coef Fsqd
_refine_ls_weighting_details 'calc w=1/[\s^2^(Fo^2^)+(0.0286P)^2^+0.8009P] where P=(Fo^2^+2Fc^2^)/3'
_refine_ls_weighting_scheme calc
_refine_ls_wR_factor_gt 0.134
_refine_ls_wR_factor_ref 0.156
_reflns_number_gt 1121
_reflns_number_total 1660
_reflns_threshold_expression I>2\s(I)
_cod_data_source_file tk2409.cif
_cod_data_source_block I
_cod_original_sg_symbol_H-M 'P 21/n'
_cod_database_code 2221827
_cod_database_fobs_code 2221827

loop_
_symmetry_equiv_pos_as_xyz
'x, y, z'
'-x+1/2, y+1/2, -z+1/2'
'-x, -y, -z'
'x-1/2, -y-1/2, z-1/2'

loop_
_atom_site_type_symbol
_atom_site_label
_atom_site_fract_x
_atom_site_fract_y
_atom_site_fract_z
_atom_site_U_iso_or_equiv
_atom_site_adp_type
_atom_site_calc_flag
_atom_site_refinement_flags
_atom_site_occupancy
_atom_site_disorder_assembly
_atom_site_disorder_group
C C1 -0.0442(6) 0.9157(3) 0.87038(19) 0.0414(8) Uani d . 1 . .
C C2 0.0495(6) 0.9258(3) 0.7884(2) 0.0424(8) Uani d . 1 . .
C C3 -0.0385(6) 1.0149(3) 0.7370(2) 0.0502(9) Uani d . 1 . .
C C4 -0.2211(7) 1.0883(3) 0.7678(3) 0.0620(10) Uani d . 1 . .
H H4 -0.2811 1.1473 0.7335 0.074 Uiso calc R 1 . .
C C5 -0.3162(7) 1.0761(3) 0.8479(3) 0.0639(11) Uani d . 1 . .
H H5 -0.4413 1.1260 0.8668 0.077 Uiso calc R 1 . .
C C6 -0.2269(6) 0.9905(3) 0.9001(2) 0.0521(9) Uani d . 1 . .
H H6 -0.2881 0.9828 0.9548 0.063 Uiso calc R 1 . .
C C7 -0.1038(6) 0.7664(3) 0.9715(2) 0.0468(8) Uani d . 1 . .
C C8 0.0486(7) 0.6820(3) 1.0266(2) 0.0606(10) Uani d . 1 . .
H H8A 0.0383 0.6984 1.0868 0.073 Uiso calc R 1 . .
H H8B 0.2414 0.6803 1.0153 0.073 Uiso calc R 1 . .
H H8C -0.0357 0.6128 1.0132 0.073 Uiso calc R 1 . .
C C9 0.2419(7) 0.8429(3) 0.7556(2) 0.0523(9) Uani d . 1 . .
H H9A 0.2524 0.7811 0.7932 0.063 Uiso calc R 1 . .
H H9B 0.4256 0.8734 0.7548 0.063 Uiso calc R 1 . .
H H9C 0.1703 0.8214 0.6978 0.063 Uiso calc R 1 . .
C C10 0.0608(8) 1.0314(3) 0.6489(2) 0.0690(11) Uani d . 1 . .
H H10A -0.0029 0.9726 0.6114 0.083 Uiso calc R 1 . .
H H10B 0.2620 1.0341 0.6547 0.083 Uiso calc R 1 . .
H H10C -0.0134 1.0980 0.6244 0.083 Uiso calc R 1 . .
N N1 0.0539(5) 0.8282(2) 0.92501(16) 0.0432(7) Uani d . 1 . .
H H1N 0.230(7) 0.818(3) 0.931(2) 0.052 Uiso d . 1 . .
O O1 -0.3582(4) 0.7763(2) 0.96925(18) 0.0722(8) Uani d . 1 . .

loop_
_atom_site_aniso_label
_atom_site_aniso_U_11
_atom_site_aniso_U_22
_atom_site_aniso_U_33
_atom_site_aniso_U_12
_atom_site_aniso_U_13
_atom_site_aniso_U_23
C1 0.0283(15) 0.045(2) 0.0503(19) 0.0009(14) -0.0004(13) -0.0039(15)
C2 0.0317(16) 0.045(2) 0.0497(19) -0.0051(14) 0.0012(13) -0.0040(15)
C3 0.0429(18) 0.047(2) 0.058(2) -0.0068(16) -0.0060(15) 0.0043(17)
C4 0.054(2) 0.046(2) 0.082(3) 0.0039(18) -0.010(2) 0.008(2)
C5 0.050(2) 0.057(3) 0.083(3) 0.0135(18) -0.0006(19) -0.012(2)
C6 0.0428(18) 0.057(2) 0.056(2) 0.0048(17) 0.0034(15) -0.0088(18)
C7 0.0351(18) 0.056(2) 0.0500(19) -0.0013(16) 0.0092(14) -0.0032(17)
C8 0.048(2) 0.071(3) 0.065(2) -0.0048(18) 0.0144(17) 0.015(2)
C9 0.0497(19) 0.059(2) 0.0499(19) 0.0009(17) 0.0121(15) 0.0004(17)
C10 0.074(3) 0.071(3) 0.060(2) -0.009(2) -0.0039(19) 0.014(2)
N1 0.0272(13) 0.0530(17) 0.0504(15) 0.0043(13) 0.0084(12) 0.0046(14)
O1 0.0289(12) 0.085(2) 0.104(2) 0.0005(12) 0.0148(12) 0.0147(16)

loop_
_atom_type_symbol
_atom_type_description
_atom_type_scat_dispersion_real
_atom_type_scat_dispersion_imag
_atom_type_scat_source
C C 0.0033 0.0016 'International Tables Vol C Tables 4.2.6.8 and 6.1.1.4'
H H 0.0000 0.0000 'International Tables Vol C Tables 4.2.6.8 and 6.1.1.4'
N N 0.0061 0.0033 'International Tables Vol C Tables 4.2.6.8 and 6.1.1.4'
O O 0.0106 0.0060 'International Tables Vol C Tables 4.2.6.8 and 6.1.1.4'

loop_
_geom_angle_atom_site_label_1
_geom_angle_atom_site_label_2
_geom_angle_atom_site_label_3
_geom_angle_site_symmetry_1
_geom_angle_site_symmetry_3
_geom_angle
_geom_angle_publ_flag
C6 C1 C2 . . 121.2(3) ?
C6 C1 N1 . . 119.5(3) ?
C2 C1 N1 . . 119.3(3) ?
C1 C2 C3 . . 118.7(3) ?
C1 C2 C9 . . 121.0(3) ?
C3 C2 C9 . . 120.3(3) ?
C4 C3 C2 . . 119.1(3) ?
C4 C3 C10 . . 119.8(3) ?
C2 C3 C10 . . 121.1(3) ?
C5 C4 C3 . . 121.6(3) ?
C5 C4 H4 . . 119.2 ?
C3 C4 H4 . . 119.2 ?
C6 C5 C4 . . 120.2(3) ?
C6 C5 H5 . . 119.9 ?
C4 C5 H5 . . 119.9 ?
C5 C6 C1 . . 119.3(3) ?
C5 C6 H6 . . 120.4 ?
C1 C6 H6 . . 120.4 ?
O1 C7 N1 . . 123.2(3) ?
O1 C7 C8 . . 120.9(3) ?
N1 C7 C8 . . 116.0(3) ?
C7 C8 H8A . . 109.5 ?
C7 C8 H8B . . 109.5 ?
H8A C8 H8B . . 109.5 ?
C7 C8 H8C . . 109.5 ?
H8A C8 H8C . . 109.5 ?
H8B C8 H8C . . 109.5 ?
C2 C9 H9A . . 109.5 ?
C2 C9 H9B . . 109.5 ?
H9A C9 H9B . . 109.5 ?
C2 C9 H9C . . 109.5 ?
H9A C9 H9C . . 109.5 ?
H9B C9 H9C . . 109.5 ?
C3 C10 H10A . . 109.5 ?
C3 C10 H10B . . 109.5 ?
H10A C10 H10B . . 109.5 ?
C3 C10 H10C . . 109.5 ?
H10A C10 H10C . . 109.5 ?
H10B C10 H10C . . 109.5 ?
C7 N1 C1 . . 125.8(3) ?
C7 N1 H1N . . 117(2) ?
C1 N1 H1N . . 117(2) ?

loop_
_geom_bond_atom_site_label_1
_geom_bond_atom_site_label_2
_geom_bond_site_symmetry_2
_geom_bond_distance
_geom_bond_publ_flag
C1 C6 . 1.388(4) ?
C1 C2 . 1.396(4) ?
C1 N1 . 1.423(4) ?
C2 C3 . 1.399(4) ?
C2 C9 . 1.504(4) ?
C3 C4 . 1.382(5) ?
C3 C10 . 1.506(5) ?
C4 C5 . 1.374(5) ?
C4 H4 . 0.9300 ?
C5 C6 . 1.373(5) ?
C5 H5 . 0.9300 ?
C6 H6 . 0.9300 ?
C7 O1 . 1.223(3) ?
C7 N1 . 1.339(4) ?
C7 C8 . 1.490(5) ?
C8 H8A . 0.9600 ?
C8 H8B . 0.9600 ?
C8 H8C . 0.9600 ?
C9 H9A . 0.9600 ?
C9 H9B . 0.9600 ?
C9 H9C . 0.9600 ?
C10 H10A . 0.9600 ?
C10 H10B . 0.9600 ?
C10 H10C . 0.9600 ?
N1 H1N . 0.85(3) ?

loop_
_geom_hbond_atom_site_label_D
_geom_hbond_atom_site_label_H
_geom_hbond_atom_site_label_A
_geom_hbond_site_symmetry_A
_geom_hbond_distance_DH
_geom_hbond_distance_HA
_geom_hbond_distance_DA
_geom_hbond_angle_DHA
N1 H1N O1 1_655 0.85(3) 2.06(3) 2.901(3) 169(3)

loop_
_geom_torsion_atom_site_label_1
_geom_torsion_atom_site_label_2
_geom_torsion_atom_site_label_3
_geom_torsion_atom_site_label_4
_geom_torsion_site_symmetry_1
_geom_torsion_site_symmetry_2
_geom_torsion_site_symmetry_3
_geom_torsion_site_symmetry_4
_geom_torsion
_geom_torsion_publ_flag
C6 C1 C2 C3 . . . . 1.7(4) ?
N1 C1 C2 C3 . . . . -177.1(3) ?
C6 C1 C2 C9 . . . . -178.5(3) ?
N1 C1 C2 C9 . . . . 2.8(4) ?
C1 C2 C3 C4 . . . . -1.8(4) ?
C9 C2 C3 C4 . . . . 178.3(3) ?
C1 C2 C3 C10 . . . . 178.6(3) ?
C9 C2 C3 C10 . . . . -1.2(5) ?
C2 C3 C4 C5 . . . . 0.5(5) ?
C10 C3 C4 C5 . . . . -179.9(3) ?
C3 C4 C5 C6 . . . . 1.0(5) ?
C4 C5 C6 C1 . . . . -1.2(5) ?
C2 C1 C6 C5 . . . . -0.2(5) ?
N1 C1 C6 C5 . . . . 178.6(3) ?
O1 C7 N1 C1 . . . . 3.0(5) ?
C8 C7 N1 C1 . . . . -177.8(3) ?
C6 C1 N1 C7 . . . . 45.2(4) ?
C2 C1 N1 C7 . . . . -136.0(3) ?

loop_
_cod_related_entry_id
_cod_related_entry_database
_cod_related_entry_code
1 ChemSpider 8334
